data_4326395
loop_
_publ_author_name
'Benedict M. Gardner'
'William Lewis'
'Alexander J. Blake'
'Stephen T. Liddle'

_publ_section_title
;
 Halide, Amide, Cationic, Manganese Carbonylate, and Oxide Derivatives of
 Triamidosilylamine Uranium Complexes
;
_journal_name_full 'Inorganic Chemistry'
_journal_page_first 9631
_journal_page_last 9641
_journal_paper_doi 10.1021/ic201372a
_journal_volume 50
_journal_year 2011
_chemical_formula_moiety 'C40 H78 Mn2 N8 O10 Si6 U2'
_chemical_formula_sum 'C40 H78 Mn2 N8 O10 Si6 U2'
_chemical_formula_weight 1585.58
_chemical_name_systematic
; 
 ? 
;
_space_group_IT_number 14
_symmetry_cell_setting monoclinic
_symmetry_space_group_name_Hall '-P 2yn'
_symmetry_space_group_name_H-M 'P 1 21/n 1'
_atom_sites_solution_hydrogens 'geom, Me from difmap'
_atom_sites_solution_primary direct
_atom_sites_solution_secondary difmap
_audit_creation_method 'enCIFer editing of SHELXL97 CIF output'
_cell_angle_alpha 90.00
_cell_angle_beta 98.878(2)
_cell_angle_gamma 90.00
_cell_formula_units_Z 2
_cell_length_a 11.5133(3)
_cell_length_b 18.8947(5)
_cell_length_c 14.7578(4)
_cell_measurement_reflns_used 13648
_cell_measurement_temperature 90(2)
_cell_measurement_theta_max 27.50
_cell_measurement_theta_min 2.37
_cell_volume 3171.95(15)
_computing_cell_refinement 'Bruker SAINT version 6.36a (Bruker, 2000)'
_computing_data_collection 'Bruker SMART version 5.625 (Bruker, 2001)'
_computing_data_reduction 'Bruker SAINT; Bruker SHELXTL (Bruker, 2001)'
_computing_molecular_graphics 'Bruker SHELXTL'
_computing_publication_material 'enCIFer(Allen et al.,2004)'
_computing_structure_refinement 'SHELXL-97 (Sheldrick, 1997)'
_computing_structure_solution 'Bruker SHELXTL'
_diffrn_ambient_temperature 90(2)
_diffrn_measured_fraction_theta_full 0.989
_diffrn_measured_fraction_theta_max 0.989
_diffrn_measurement_device_type 'Bruker SMART 1000 CCD diffractometer'
_diffrn_measurement_method '\w and \f rotation with narrow frames'
_diffrn_radiation_monochromator graphite
_diffrn_radiation_source 'fine-focus sealed tube'
_diffrn_radiation_type MoK\a
_diffrn_radiation_wavelength 0.71073
_diffrn_reflns_av_R_equivalents 0.0360
_diffrn_reflns_av_sigmaI/netI 0.0327
_diffrn_reflns_limit_h_max 14
_diffrn_reflns_limit_h_min -14
_diffrn_reflns_limit_k_max 24
_diffrn_reflns_limit_k_min -24
_diffrn_reflns_limit_l_max 18
_diffrn_reflns_limit_l_min -19
_diffrn_reflns_number 30383
_diffrn_reflns_theta_full 27.31
_diffrn_reflns_theta_max 27.31
_diffrn_reflns_theta_min 1.76
_diffrn_standards_decay_% 0
_diffrn_standards_number 0
_exptl_absorpt_coefficient_mu 5.643
_exptl_absorpt_correction_T_max 0.5055
_exptl_absorpt_correction_T_min 0.3010
_exptl_absorpt_correction_type multi-scan
_exptl_absorpt_process_details '(SADABS; Bruker, 2001)'
_exptl_crystal_colour Yellow
_exptl_crystal_density_diffrn 1.660
_exptl_crystal_description Block
_exptl_crystal_F_000 1544
_exptl_crystal_size_max 0.28
_exptl_crystal_size_mid 0.21
_exptl_crystal_size_min 0.14
_refine_diff_density_max 0.928
_refine_diff_density_min -0.499
_refine_diff_density_rms 0.108
_refine_ls_extinction_coef 0
_refine_ls_extinction_method none
_refine_ls_goodness_of_fit_ref 1.052
_refine_ls_hydrogen_treatment constr
_refine_ls_matrix_type full
_refine_ls_number_parameters 316
_refine_ls_number_reflns 7060
_refine_ls_number_restraints 0
_refine_ls_restrained_S_all 1.052
_refine_ls_R_factor_all 0.0367
_refine_ls_R_factor_gt 0.0225
_refine_ls_shift/su_max 0.002
_refine_ls_shift/su_mean 0.000
_refine_ls_structure_factor_coef Fsqd
_refine_ls_weighting_details 'calc w=1/[\s^2^(Fo^2^)+(0.0226P)^2^+1.9181P] where P=(Fo^2^+2Fc^2^)/3'
_refine_ls_weighting_scheme calc
_refine_ls_wR_factor_gt 0.0477
_refine_ls_wR_factor_ref 0.0527
_reflns_number_gt 5826
_reflns_number_total 7060
_reflns_threshold_expression I>2\s(I)
_cod_data_source_file ic201372a_si_001_11.cif
_cod_data_source_block 11
_cod_original_sg_symbol_H-M 'P 21/n'
_cod_database_code 4326395

loop_
_symmetry_equiv_pos_as_xyz
'x, y, z'
'-x+1/2, y+1/2, -z+1/2'
'-x, -y, -z'
'x-1/2, -y-1/2, z-1/2'

loop_
_atom_site_label
_atom_site_type_symbol
_atom_site_fract_x
_atom_site_fract_y
_atom_site_fract_z
_atom_site_U_iso_or_equiv
_atom_site_adp_type
_atom_site_occupancy
_atom_site_symmetry_multiplicity
_atom_site_calc_flag
_atom_site_refinement_flags
U1 U 0.096573(10) 0.211626(6) 0.907686(8) 0.01608(4) Uani 1 1 d .
N1 N 0.1761(2) 0.14012(14) 0.81674(17) 0.0195(6) Uani 1 1 d .
Si1 Si 0.31338(8) 0.10068(5) 0.84087(6) 0.02073(19) Uani 1 1 d .
C1 C 0.4059(3) 0.1230(2) 0.7510(2) 0.0306(8) Uani 1 1 d .
H1A H 0.3649 0.1084 0.6907 0.046 Uiso 1 1 calc R
H1B H 0.4813 0.0981 0.7643 0.046 Uiso 1 1 calc R
H1C H 0.4198 0.1742 0.7510 0.046 Uiso 1 1 calc R
C2 C 0.2999(3) 0.00252(18) 0.8467(3) 0.0325(8) Uani 1 1 d .
H2A H 0.2495 -0.0100 0.8921 0.049 Uiso 1 1 calc R
H2B H 0.3780 -0.0184 0.8647 0.049 Uiso 1 1 calc R
H2C H 0.2651 -0.0157 0.7865 0.049 Uiso 1 1 calc R
C3 C 0.3850(3) 0.13708(18) 0.9539(2) 0.0240(7) Uani 1 1 d .
H3A H 0.3394 0.1232 1.0018 0.036 Uiso 1 1 calc R
H3B H 0.3880 0.1888 0.9504 0.036 Uiso 1 1 calc R
H3C H 0.4650 0.1183 0.9686 0.036 Uiso 1 1 calc R
C4 C 0.1093(3) 0.13316(18) 0.7224(2) 0.0231(7) Uani 1 1 d .
H4A H 0.0279 0.1172 0.7249 0.028 Uiso 1 1 calc R
H4B H 0.1476 0.0981 0.6868 0.028 Uiso 1 1 calc R
C5 C 0.1080(3) 0.20515(17) 0.6775(2) 0.0239(7) Uani 1 1 d .
H5A H 0.1887 0.2187 0.6693 0.029 Uiso 1 1 calc R
H5B H 0.0584 0.2039 0.6165 0.029 Uiso 1 1 calc R
N2 N 0.2033(2) 0.30742(14) 0.89528(18) 0.0199(6) Uani 1 1 d .
Si2 Si 0.21212(8) 0.37546(5) 0.97509(6) 0.0223(2) Uani 1 1 d .
C6 C 0.3667(3) 0.4050(2) 1.0127(3) 0.0382(9) Uani 1 1 d .
H6A H 0.3685 0.4402 1.0617 0.057 Uiso 1 1 calc R
H6B H 0.3975 0.4261 0.9607 0.057 Uiso 1 1 calc R
H6C H 0.4151 0.3642 1.0355 0.057 Uiso 1 1 calc R
C7 C 0.1253(3) 0.45435(19) 0.9277(2) 0.0319(8) Uani 1 1 d .
H7A H 0.1325 0.4919 0.9741 0.048 Uiso 1 1 calc R
H7B H 0.0424 0.4411 0.9112 0.048 Uiso 1 1 calc R
H7C H 0.1553 0.4714 0.8731 0.048 Uiso 1 1 calc R
C8 C 0.1479(3) 0.33841(19) 1.0743(2) 0.0304(8) Uani 1 1 d .
H8A H 0.1563 0.3731 1.1243 0.046 Uiso 1 1 calc R
H8B H 0.1894 0.2948 1.0956 0.046 Uiso 1 1 calc R
H8C H 0.0644 0.3280 1.0548 0.046 Uiso 1 1 calc R
C9 C 0.2337(3) 0.32480(18) 0.8040(2) 0.0244(7) Uani 1 1 d .
H9A H 0.2880 0.2887 0.7859 0.029 Uiso 1 1 calc R
H9B H 0.2733 0.3714 0.8062 0.029 Uiso 1 1 calc R
C10 C 0.1219(3) 0.32667(17) 0.7348(2) 0.0243(7) Uani 1 1 d .
H10A H 0.0706 0.3656 0.7498 0.029 Uiso 1 1 calc R
H10B H 0.1411 0.3351 0.6726 0.029 Uiso 1 1 calc R
N3 N -0.0825(2) 0.25754(14) 0.87427(18) 0.0200(6) Uani 1 1 d .
Si3 Si -0.18930(8) 0.25422(5) 0.94621(7) 0.0250(2) Uani 1 1 d .
C11 C -0.2332(4) 0.3460(2) 0.9757(3) 0.0390(10) Uani 1 1 d .
H11A H -0.2666 0.3710 0.9195 0.058 Uiso 1 1 calc R
H11B H -0.1639 0.3716 1.0060 0.058 Uiso 1 1 calc R
H11C H -0.2920 0.3433 1.0170 0.058 Uiso 1 1 calc R
C12 C -0.3221(4) 0.2069(2) 0.8887(4) 0.0501(12) Uani 1 1 d .
H12A H -0.3596 0.2348 0.8362 0.075 Uiso 1 1 calc R
H12B H -0.3775 0.2004 0.9322 0.075 Uiso 1 1 calc R
H12C H -0.2992 0.1606 0.8673 0.075 Uiso 1 1 calc R
C13 C -0.1292(3) 0.20583(19) 1.0545(3) 0.0324(8) Uani 1 1 d .
H13A H -0.1017 0.1589 1.0392 0.049 Uiso 1 1 calc R
H13B H -0.1911 0.2007 1.0928 0.049 Uiso 1 1 calc R
H13C H -0.0634 0.2326 1.0881 0.049 Uiso 1 1 calc R
C14 C -0.1224(3) 0.29773(18) 0.7886(2) 0.0255(7) Uani 1 1 d .
H14A H -0.0982 0.3479 0.7970 0.031 Uiso 1 1 calc R
H14B H -0.2092 0.2961 0.7740 0.031 Uiso 1 1 calc R
C15 C -0.0686(3) 0.26542(19) 0.7111(2) 0.0254(7) Uani 1 1 d .
H15A H -0.1042 0.2184 0.6955 0.030 Uiso 1 1 calc R
H15B H -0.0855 0.2959 0.6561 0.030 Uiso 1 1 calc R
N4 N 0.0600(2) 0.25768(14) 0.73742(17) 0.0193(6) Uani 1 1 d .
Mn1 Mn -0.16833(4) -0.02598(2) 0.83182(3) 0.01782(10) Uani 1 1 d .
C16 C -0.0805(3) 0.04630(17) 0.8815(2) 0.0202(7) Uani 1 1 d .
O1 O -0.0216(2) 0.09266(12) 0.91599(16) 0.0255(5) Uani 1 1 d .
C17 C -0.2921(3) 0.00255(17) 0.8880(2) 0.0251(7) Uani 1 1 d .
O2 O -0.3711(2) 0.02027(14) 0.92104(18) 0.0396(7) Uani 1 1 d .
C18 C -0.0503(3) -0.05274(18) 0.7682(2) 0.0285(8) Uani 1 1 d .
O3 O 0.0217(2) -0.06897(16) 0.72687(19) 0.0470(7) Uani 1 1 d .
C19 C -0.1598(3) -0.10739(17) 0.8907(2) 0.0196(7) Uani 1 1 d .
O4 O -0.15415(19) -0.16172(11) 0.93228(14) 0.0218(5) Uani 1 1 d .
C20 C -0.2659(3) -0.01442(17) 0.7230(2) 0.0248(7) Uani 1 1 d .
O5 O -0.3298(2) -0.00803(13) 0.65460(17) 0.0379(6) Uani 1 1 d .

loop_
_atom_site_aniso_label
_atom_site_aniso_U_11
_atom_site_aniso_U_22
_atom_site_aniso_U_33
_atom_site_aniso_U_23
_atom_site_aniso_U_13
_atom_site_aniso_U_12
U1 0.01772(7) 0.01545(6) 0.01530(6) 0.00031(5) 0.00330(4) -0.00032(5)
N1 0.0182(14) 0.0201(13) 0.0200(13) -0.0019(12) 0.0023(11) -0.0012(11)
Si1 0.0198(5) 0.0199(4) 0.0232(5) -0.0024(4) 0.0054(4) 0.0018(3)
C1 0.027(2) 0.039(2) 0.0279(18) -0.0033(17) 0.0088(15) 0.0010(15)
C2 0.033(2) 0.0237(18) 0.039(2) -0.0040(17) 0.0026(17) 0.0045(15)
C3 0.0210(18) 0.0251(17) 0.0260(17) -0.0005(15) 0.0042(14) 0.0004(13)
C4 0.0225(18) 0.0253(17) 0.0213(16) -0.0044(15) 0.0025(13) 0.0023(14)
C5 0.0250(19) 0.0295(19) 0.0177(15) -0.0040(15) 0.0048(13) 0.0017(14)
N2 0.0201(15) 0.0196(14) 0.0203(13) -0.0001(11) 0.0035(11) 0.0002(10)
Si2 0.0267(5) 0.0173(4) 0.0217(4) -0.0002(4) -0.0002(4) -0.0033(4)
C6 0.038(2) 0.036(2) 0.038(2) -0.0010(18) -0.0052(18) -0.0120(17)
C7 0.046(2) 0.0234(18) 0.0251(18) 0.0003(15) 0.0013(16) 0.0047(16)
C8 0.042(2) 0.0232(18) 0.0268(18) -0.0031(16) 0.0080(16) -0.0031(15)
C9 0.028(2) 0.0204(17) 0.0271(18) 0.0038(15) 0.0121(15) -0.0018(14)
C10 0.030(2) 0.0216(17) 0.0231(17) 0.0044(15) 0.0102(14) -0.0012(14)
N3 0.0219(15) 0.0192(13) 0.0190(13) 0.0021(12) 0.0037(11) 0.0003(11)
Si3 0.0227(5) 0.0228(5) 0.0319(5) 0.0053(4) 0.0123(4) 0.0019(4)
C11 0.049(3) 0.035(2) 0.039(2) 0.0095(19) 0.0275(19) 0.0142(18)
C12 0.027(2) 0.045(3) 0.078(3) 0.011(2) 0.007(2) -0.0072(18)
C13 0.038(2) 0.032(2) 0.0315(19) 0.0068(17) 0.0184(17) 0.0052(16)
C14 0.0243(19) 0.0299(19) 0.0221(16) 0.0033(15) 0.0028(14) 0.0048(14)
C15 0.0240(19) 0.0322(19) 0.0191(16) 0.0035(15) 0.0002(14) 0.0048(14)
N4 0.0208(15) 0.0213(14) 0.0166(13) -0.0001(12) 0.0053(11) 0.0012(11)
Mn1 0.0193(3) 0.0165(2) 0.0176(2) 0.0008(2) 0.00267(19) -0.00090(18)
C16 0.0229(18) 0.0199(16) 0.0186(15) 0.0042(14) 0.0058(13) 0.0040(13)
O1 0.0256(13) 0.0222(12) 0.0291(13) -0.0030(11) 0.0055(10) -0.0069(10)
C17 0.028(2) 0.0192(17) 0.0264(18) 0.0061(15) 0.0002(15) -0.0014(14)
O2 0.0343(16) 0.0404(16) 0.0486(17) 0.0110(13) 0.0207(13) 0.0116(12)
C18 0.034(2) 0.0253(18) 0.0263(18) 0.0006(16) 0.0040(16) -0.0014(15)
O3 0.0395(18) 0.061(2) 0.0455(17) -0.0068(15) 0.0208(14) 0.0072(14)
C19 0.0176(17) 0.0244(17) 0.0171(15) -0.0036(14) 0.0032(12) -0.0006(13)
O4 0.0270(13) 0.0195(12) 0.0189(11) 0.0029(10) 0.0031(9) -0.0006(9)
C20 0.032(2) 0.0164(16) 0.0258(18) 0.0009(14) 0.0043(15) -0.0028(13)
O5 0.0471(17) 0.0327(15) 0.0289(14) 0.0013(12) -0.0103(13) 0.0009(12)

loop_
_atom_type_symbol
_atom_type_description
_atom_type_scat_dispersion_real
_atom_type_scat_dispersion_imag
_atom_type_scat_source
C C 0.0033 0.0016 'International Tables Vol C Tables 4.2.6.8 and 6.1.1.4'
H H 0.0000 0.0000 'International Tables Vol C Tables 4.2.6.8 and 6.1.1.4'
N N 0.0061 0.0033 'International Tables Vol C Tables 4.2.6.8 and 6.1.1.4'
O O 0.0106 0.0060 'International Tables Vol C Tables 4.2.6.8 and 6.1.1.4'
Si Si 0.0817 0.0704 'International Tables Vol C Tables 4.2.6.8 and 6.1.1.4'
Mn Mn 0.3368 0.7283 'International Tables Vol C Tables 4.2.6.8 and 6.1.1.4'
U U -9.6767 9.6646 'International Tables Vol C Tables 4.2.6.8 and 6.1.1.4'

loop_
_geom_angle_atom_site_label_1
_geom_angle_atom_site_label_2
_geom_angle_atom_site_label_3
_geom_angle
_geom_angle_site_symmetry_1
_geom_angle_site_symmetry_3
N1 U1 N2 99.40(10) . .
N1 U1 N3 124.31(10) . .
N2 U1 N3 99.82(10) . .
N1 U1 O4 105.44(8) . 3_557
N2 U1 O4 108.24(8) . 3_557
N3 U1 O4 116.91(8) . 3_557
N1 U1 N4 68.95(9) . .
N2 U1 N4 70.07(9) . .
N3 U1 N4 69.67(9) . .
O4 U1 N4 173.39(7) 3_557 .
N1 U1 O1 76.80(8) . .
N2 U1 O1 176.17(8) . .
N3 U1 O1 82.84(9) . .
O4 U1 O1 72.69(7) 3_557 .
N4 U1 O1 108.56(8) . .
N1 U1 Si2 123.21(7) . .
N2 U1 Si2 25.32(7) . .
N3 U1 Si2 90.97(7) . .
O4 U1 Si2 91.80(5) 3_557 .
N4 U1 Si2 88.64(6) . .
O1 U1 Si2 158.11(5) . .
C4 N1 Si1 118.5(2) . .
C4 N1 U1 114.90(19) . .
Si1 N1 U1 126.18(13) . .
N1 Si1 C2 110.93(15) . .
N1 Si1 C1 110.97(15) . .
C2 Si1 C1 108.50(17) . .
N1 Si1 C3 106.68(14) . .
C2 Si1 C3 110.62(16) . .
C1 Si1 C3 109.13(16) . .
Si1 C1 H1A 109.5 . .
Si1 C1 H1B 109.5 . .
H1A C1 H1B 109.5 . .
Si1 C1 H1C 109.5 . .
H1A C1 H1C 109.5 . .
H1B C1 H1C 109.5 . .
Si1 C2 H2A 109.5 . .
Si1 C2 H2B 109.5 . .
H2A C2 H2B 109.5 . .
Si1 C2 H2C 109.5 . .
H2A C2 H2C 109.5 . .
H2B C2 H2C 109.5 . .
Si1 C3 H3A 109.5 . .
Si1 C3 H3B 109.5 . .
H3A C3 H3B 109.5 . .
Si1 C3 H3C 109.5 . .
H3A C3 H3C 109.5 . .
H3B C3 H3C 109.5 . .
N1 C4 C5 107.4(3) . .
N1 C4 H4A 110.2 . .
C5 C4 H4A 110.2 . .
N1 C4 H4B 110.2 . .
C5 C4 H4B 110.2 . .
H4A C4 H4B 108.5 . .
N4 C5 C4 108.6(3) . .
N4 C5 H5A 110.0 . .
C4 C5 H5A 110.0 . .
N4 C5 H5B 110.0 . .
C4 C5 H5B 110.0 . .
H5A C5 H5B 108.3 . .
C9 N2 Si2 117.1(2) . .
C9 N2 U1 118.0(2) . .
Si2 N2 U1 121.69(14) . .
N2 Si2 C6 112.14(16) . .
N2 Si2 C7 111.40(15) . .
C6 Si2 C7 107.66(18) . .
N2 Si2 C8 105.33(14) . .
C6 Si2 C8 110.63(17) . .
C7 Si2 C8 109.69(17) . .
N2 Si2 U1 33.00(9) . .
C6 Si2 U1 131.38(13) . .
C7 Si2 U1 116.54(12) . .
C8 Si2 U1 73.11(11) . .
Si2 C6 H6A 109.5 . .
Si2 C6 H6B 109.5 . .
H6A C6 H6B 109.5 . .
Si2 C6 H6C 109.5 . .
H6A C6 H6C 109.5 . .
H6B C6 H6C 109.5 . .
Si2 C7 H7A 109.5 . .
Si2 C7 H7B 109.5 . .
H7A C7 H7B 109.5 . .
Si2 C7 H7C 109.5 . .
H7A C7 H7C 109.5 . .
H7B C7 H7C 109.5 . .
Si2 C8 H8A 109.5 . .
Si2 C8 H8B 109.5 . .
H8A C8 H8B 109.5 . .
Si2 C8 H8C 109.5 . .
H8A C8 H8C 109.5 . .
H8B C8 H8C 109.5 . .
N2 C9 C10 108.9(3) . .
N2 C9 H9A 109.9 . .
C10 C9 H9A 109.9 . .
N2 C9 H9B 109.9 . .
C10 C9 H9B 109.9 . .
H9A C9 H9B 108.3 . .
N4 C10 C9 108.8(3) . .
N4 C10 H10A 109.9 . .
C9 C10 H10A 109.9 . .
N4 C10 H10B 109.9 . .
C9 C10 H10B 109.9 . .
H10A C10 H10B 108.3 . .
C14 N3 Si3 112.4(2) . .
C14 N3 U1 122.9(2) . .
Si3 N3 U1 124.61(14) . .
N3 Si3 C12 110.26(19) . .
N3 Si3 C11 110.38(15) . .
C12 Si3 C11 108.6(2) . .
N3 Si3 C13 109.49(15) . .
C12 Si3 C13 108.88(19) . .
C11 Si3 C13 109.24(17) . .
Si3 C11 H11A 109.5 . .
Si3 C11 H11B 109.5 . .
H11A C11 H11B 109.5 . .
Si3 C11 H11C 109.5 . .
H11A C11 H11C 109.5 . .
H11B C11 H11C 109.5 . .
Si3 C12 H12A 109.5 . .
Si3 C12 H12B 109.5 . .
H12A C12 H12B 109.5 . .
Si3 C12 H12C 109.5 . .
H12A C12 H12C 109.5 . .
H12B C12 H12C 109.5 . .
Si3 C13 H13A 109.5 . .
Si3 C13 H13B 109.5 . .
H13A C13 H13B 109.5 . .
Si3 C13 H13C 109.5 . .
H13A C13 H13C 109.5 . .
H13B C13 H13C 109.5 . .
N3 C14 C15 109.2(3) . .
N3 C14 H14A 109.8 . .
C15 C14 H14A 109.8 . .
N3 C14 H14B 109.8 . .
C15 C14 H14B 109.8 . .
H14A C14 H14B 108.3 . .
N4 C15 C14 110.6(3) . .
N4 C15 H15A 109.5 . .
C14 C15 H15A 109.5 . .
N4 C15 H15B 109.5 . .
C14 C15 H15B 109.5 . .
H15A C15 H15B 108.1 . .
C15 N4 C10 111.7(3) . .
C15 N4 C5 111.0(3) . .
C10 N4 C5 110.2(2) . .
C15 N4 U1 106.83(18) . .
C10 N4 U1 107.94(18) . .
C5 N4 U1 109.06(18) . .
C19 Mn1 C16 118.65(14) . .
C19 Mn1 C20 121.23(14) . .
C16 Mn1 C20 120.12(14) . .
C19 Mn1 C17 91.23(14) . .
C16 Mn1 C17 91.13(15) . .
C20 Mn1 C17 86.96(15) . .
C19 Mn1 C18 91.30(15) . .
C16 Mn1 C18 90.22(15) . .
C20 Mn1 C18 89.22(15) . .
C17 Mn1 C18 176.13(15) . .
O1 C16 Mn1 178.3(3) . .
C16 O1 U1 151.9(2) . .
O2 C17 Mn1 178.3(3) . .
O3 C18 Mn1 178.5(3) . .
O4 C19 Mn1 178.6(3) . .
C19 O4 U1 141.7(2) . 3_557
O5 C20 Mn1 178.4(3) . .

loop_
_geom_bond_atom_site_label_1
_geom_bond_atom_site_label_2
_geom_bond_distance
_geom_bond_site_symmetry_2
U1 N1 2.201(3) .
U1 N2 2.211(3) .
U1 N3 2.221(3) .
U1 O4 2.534(2) 3_557
U1 N4 2.631(3) .
U1 O1 2.640(2) .
U1 Si2 3.4546(9) .
N1 C4 1.490(4) .
N1 Si1 1.734(3) .
Si1 C2 1.864(3) .
Si1 C1 1.872(3) .
Si1 C3 1.873(3) .
C1 H1A 0.9800 .
C1 H1B 0.9800 .
C1 H1C 0.9800 .
C2 H2A 0.9800 .
C2 H2B 0.9800 .
C2 H2C 0.9800 .
C3 H3A 0.9800 .
C3 H3B 0.9800 .
C3 H3C 0.9800 .
C4 C5 1.512(5) .
C4 H4A 0.9900 .
C4 H4B 0.9900 .
C5 N4 1.491(4) .
C5 H5A 0.9900 .
C5 H5B 0.9900 .
N2 C9 1.480(4) .
N2 Si2 1.736(3) .
Si2 C6 1.866(4) .
Si2 C7 1.869(4) .
Si2 C8 1.875(4) .
C6 H6A 0.9800 .
C6 H6B 0.9800 .
C6 H6C 0.9800 .
C7 H7A 0.9800 .
C7 H7B 0.9800 .
C7 H7C 0.9800 .
C8 H8A 0.9800 .
C8 H8B 0.9800 .
C8 H8C 0.9800 .
C9 C10 1.515(5) .
C9 H9A 0.9900 .
C9 H9B 0.9900 .
C10 N4 1.489(4) .
C10 H10A 0.9900 .
C10 H10B 0.9900 .
N3 C14 1.485(4) .
N3 Si3 1.745(3) .
Si3 C12 1.860(4) .
Si3 C11 1.876(4) .
Si3 C13 1.879(4) .
C11 H11A 0.9800 .
C11 H11B 0.9800 .
C11 H11C 0.9800 .
C12 H12A 0.9800 .
C12 H12B 0.9800 .
C12 H12C 0.9800 .
C13 H13A 0.9800 .
C13 H13B 0.9800 .
C13 H13C 0.9800 .
C14 C15 1.512(5) .
C14 H14A 0.9900 .
C14 H14B 0.9900 .
C15 N4 1.479(4) .
C15 H15A 0.9900 .
C15 H15B 0.9900 .
Mn1 C19 1.762(3) .
Mn1 C16 1.788(3) .
Mn1 C20 1.825(4) .
Mn1 C17 1.837(4) .
Mn1 C18 1.838(4) .
C16 O1 1.175(4) .
C17 O2 1.146(4) .
C18 O3 1.144(4) .
C19 O4 1.192(4) .
O4 U1 2.534(2) 3_557
C20 O5 1.160(4) .
